data_7159261
loop_
_publ_author_name
'Filatova, Ekaterina A.'
'Ermolenko, Eugeny A.'
'Pozharskii, Alexander F.'
'Ozeryanskii, Valery A.'
'Demidov, Oleg P.'
'Chernyshev, Anatoly V.'
'Metelitsa, Anatoly V.'
'Gulevskaya, Anna V.'

_publ_section_title
;
 Synthesis, conformational stability and molecular structure of 4-aryl-
 and 4,5-diaryl-1,8-bis(dimethylamino)naphthalenes.
;
_journal_issue 16
_journal_name_full 'Organic &amp; biomolecular chemistry'
_journal_page_first 3388
_journal_page_last 3401
_journal_paper_doi 10.1039/d3ob00286a
_journal_volume 21
_journal_year 2023
_chemical_formula_moiety 'C28 H30 N2'
_chemical_formula_sum 'C28 H30 N2'
_chemical_formula_weight 394.54
_chemical_melting_point 428.6(5)
_space_group_crystal_system monoclinic
_space_group_IT_number 4
_space_group_name_Hall 'P 2yb'
_space_group_name_H-M_alt 'P 1 21 1'
_atom_sites_solution_hydrogens geom
_atom_sites_solution_primary dual
_audit_creation_date 2022-04-25
_audit_creation_method
;
Olex2 1.5
(compiled 2021.08.20 svn.r13c46975 for OlexSys, GUI svn.r6396)
;
_audit_update_record
;
2023-02-22 deposited with the CCDC.	2023-03-28 downloaded from the CCDC.
;
_cell_angle_alpha 90
_cell_angle_beta 98.8830(10)
_cell_angle_gamma 90
_cell_formula_units_Z 2
_cell_length_a 8.47430(10)
_cell_length_b 10.54700(10)
_cell_length_c 12.44470(10)
_cell_measurement_reflns_used 17308
_cell_measurement_temperature 100
_cell_measurement_theta_max 75.9540
_cell_measurement_theta_min 4.1900
_cell_volume 1098.947(19)
_computing_cell_refinement 'CrysAlisPro 1.171.42.49 (Rigaku OD, 2022)'
_computing_data_collection 'CrysAlisPro 1.171.42.49 (Rigaku OD, 2022)'
_computing_data_reduction 'CrysAlisPro 1.171.42.49 (Rigaku OD, 2022)'
_computing_molecular_graphics 'Olex2 1.5 (Dolomanov et al., 2009)'
_computing_publication_material 'Olex2 1.5 (Dolomanov et al., 2009)'
_computing_structure_refinement 'SHELXL 2018/3 (Sheldrick, 2015)'
_computing_structure_solution 'SHELXT 2018/2 (Sheldrick, 2018)'
_diffrn_ambient_temperature 100
_diffrn_detector 'CCD plate'
_diffrn_detector_area_resol_mean 5.2529
_diffrn_detector_type AtlasS2
_diffrn_measured_fraction_theta_full 1.000
_diffrn_measured_fraction_theta_max 0.998
_diffrn_measurement_details
;
List of Runs (angles in degrees, time in seconds):

  # Type    Start    End  Width  t~exp~   \w     \q     \k     \f   Frames
#--------------------------------------------------------------------------
  1  \w    -73.00  35.00   1.00    1.00    --  -42.10  27.00-141.00  108
  2  \w   -119.00 -11.00   1.00    1.00    --  -42.10 -27.00  55.00  108
  3  \w    -35.00  73.00   1.00    1.00    --   42.10 -27.00  55.00  108
  4  \w     11.00 119.00   1.00    1.00    --   42.10  27.00-141.00  108
  5  \w     35.00 143.00   1.00    1.00    --  112.00 -27.00  55.00  108
  6  \w     81.00 178.00   1.00    1.00    --  112.00  27.00-141.00   97
  7  \w   -116.00 -18.00   1.00    1.00    --  -42.10 -38.00 150.00   98
  8  \w   -118.00 -10.00   1.00    1.00    --  -42.10 -77.00 -90.00  108
  9  \w   -115.00 -14.00   1.00    1.00    --  -42.10 -57.00 -30.00  101
 10  \w   -116.00 -18.00   1.00    1.00    --  -42.10 -38.00-120.00   98
 11  \w     23.00  98.00   1.00    1.00    --   42.10-125.00  60.00   75
 12  \w     14.00 115.00   1.00    1.00    --   42.10  57.00 -30.00  101
 13  \w     23.00  98.00   1.00    1.00    --   42.10-125.00-180.00   75
 14  \w     18.00 116.00   1.00    1.00    --   42.10  38.00 -90.00   98
 15  \w     79.00 178.00   1.00    1.00    --  112.00  77.00-150.00   99
 16  \w     79.00 178.00   1.00    1.00    --  112.00  77.00-120.00   99
 17  \w     83.00 178.00   1.00    1.00    --  112.00  61.00 -60.00   95
 18  \w     79.00 178.00   1.00    1.00    --  112.00  77.00 -30.00   99
 19  \w     36.00 113.00   1.00    1.00    --  112.00-111.00 -60.00   77
 20  \w     59.00 178.00   1.00    1.00    --  112.00  15.00 -30.00  119
 21  \w     79.00 178.00   1.00    1.00    --  112.00  77.00 -90.00   99
 22  \w     45.00  90.00   1.00    1.00    --  112.00 -45.00-150.00   45
 23  \w     84.00 110.00   1.00    1.00    --  112.00  61.00 -30.00   26
 24  \w     84.00 116.00   1.00    1.00    --  112.00  61.00 -90.00   32
 25  \w     84.00 126.00   1.00    1.00    --  112.00  61.00  30.00   42
 26  \w     86.00 116.00   1.00    1.00    --  112.00  30.00 -30.00   30
 27  \w     59.00  85.00   1.00    1.00    --  112.00-111.00-120.00   26
 28  \w     83.00 118.00   1.00    1.00    --  112.00  61.00-120.00   35
 29  \w    132.00 157.00   1.00    1.00    --  112.00  61.00-120.00   25
 30  \w     87.00 129.00   1.00    1.00    --  112.00  45.00 120.00   42
 31  \w    151.00 177.00   1.00    1.00    --  112.00  45.00 120.00   26
 32  \w     41.00  75.00   1.00    1.00    --  112.00 -61.00   0.00   34
 33  \w     88.00 114.00   1.00    1.00    --  112.00 -61.00   0.00   26
 34  \w     79.00 106.00   1.00    1.00    --  112.00  77.00 -12.85   27
 35  \w     39.00 113.00   1.00    1.00    --  112.00-111.00 -30.00   74
 36  \w     45.00 115.00   1.00    1.00    --  112.00 -84.00 140.95   70
 37  \w     83.00 136.00   1.00    1.00    --  112.00  61.00   0.00   53
 38  \w     80.00 173.00   1.00    1.00    --  112.00  77.00   0.00   93
 39  \w     79.00 106.00   1.00    1.00    --  112.00  77.00 -60.00   27
 40  \w     39.00  64.00   1.00    1.00    --  112.00-111.00 -90.00   25
 41  \w     79.00 113.00   1.00    1.00    --  112.00-111.00 -90.00   34
 42  \w    121.00 147.00   1.00    1.00    --  112.00 111.00 -60.00   26
 43  \w     88.00 177.00   1.00    1.00    --  112.00  45.00 150.00   89
 44  \w    132.00 158.00   1.00    1.00    --  112.00  45.00  30.00   26
 45  \w     31.00  81.00   1.00    1.00    --  112.00 -15.00-180.00   50
 46  \w     54.00  80.00   1.00    1.00    --  112.00-111.00   0.00   26
 47  \w     40.00  66.00   1.00    1.00    --  112.00-111.00  30.00   26
 48  \w     86.00 111.00   1.00    1.00    --  112.00  30.00 -60.00   25
 49  \w    137.00 177.00   1.00    1.00    --  112.00  30.00 -60.00   40
 50  \w     86.00 113.00   1.00    1.00    --  112.00  45.00  30.00   27
 51  \w     97.00 123.00   1.00    1.00    --  112.00  62.00   1.05   26
 52  \w     86.00 142.00   1.00    1.00    --  112.00  45.00 -30.00   56
 53  \w     86.00 113.00   1.00    1.00    --  112.00  45.00 -60.00   27
 54  \w     33.00  87.00   1.00    1.00    --  112.00 -95.00 120.00   54
;
_diffrn_measurement_device 'four-circle diffractometer'
_diffrn_measurement_device_type 'SuperNova, Dual, Cu at home/near, AtlasS2'
_diffrn_measurement_method '\w scans'
_diffrn_orient_matrix_type 'CrysAlisPro convention (1999,Acta A55,543-557)'
_diffrn_orient_matrix_UB_11 -0.1574565000
_diffrn_orient_matrix_UB_12 -0.0374517000
_diffrn_orient_matrix_UB_13 -0.0721412000
_diffrn_orient_matrix_UB_21 0.0723273000
_diffrn_orient_matrix_UB_22 0.0353643000
_diffrn_orient_matrix_UB_23 -0.1021882000
_diffrn_orient_matrix_UB_31 0.0618962000
_diffrn_orient_matrix_UB_32 -0.1367188000
_diffrn_orient_matrix_UB_33 -0.0066589000
_diffrn_radiation_monochromator mirror
_diffrn_radiation_probe x-ray
_diffrn_radiation_type 'Cu K\a'
_diffrn_radiation_wavelength 1.54184
_diffrn_reflns_av_R_equivalents 0.0201
_diffrn_reflns_av_unetI/netI 0.0134
_diffrn_reflns_Laue_measured_fraction_full 1.000
_diffrn_reflns_Laue_measured_fraction_max 0.998
_diffrn_reflns_limit_h_max 10
_diffrn_reflns_limit_h_min -10
_diffrn_reflns_limit_k_max 12
_diffrn_reflns_limit_k_min -13
_diffrn_reflns_limit_l_max 15
_diffrn_reflns_limit_l_min -15
_diffrn_reflns_number 22153
_diffrn_reflns_point_group_measured_fraction_full 0.958
_diffrn_reflns_point_group_measured_fraction_max 0.954
_diffrn_reflns_theta_full 67.684
_diffrn_reflns_theta_max 76.271
_diffrn_reflns_theta_min 3.595
_diffrn_source 'micro-focus sealed X-ray tube'
_diffrn_source_type 'SuperNova (Cu) X-ray Source'
_exptl_absorpt_coefficient_mu 0.525
_exptl_absorpt_correction_T_max 1.000
_exptl_absorpt_correction_T_min 0.435
_exptl_absorpt_correction_type gaussian
_exptl_absorpt_process_details
;
CrysAlisPro 1.171.42.49 (Rigaku Oxford Diffraction, 2022)
Numerical absorption correction based on gaussian integration over
a multifaceted crystal model
Empirical absorption correction using spherical harmonics,
implemented in SCALE3 ABSPACK scaling algorithm.
;
_exptl_crystal_colour yellow
_exptl_crystal_colour_primary yellow
_exptl_crystal_density_diffrn 1.192
_exptl_crystal_description block
_exptl_crystal_F_000 424
_exptl_crystal_recrystallization_method 'Re-crystallisation from solvent: Acetonitrile'
_exptl_crystal_size_max 0.43
_exptl_crystal_size_mid 0.273
_exptl_crystal_size_min 0.258
_refine_diff_density_max 0.163
_refine_diff_density_min -0.127
_refine_diff_density_rms 0.027
_refine_ls_abs_structure_details
;
 Flack x determined using 1921 quotients [(I+)-(I-)]/[(I+)+(I-)]
 (Parsons, Flack and Wagner, Acta Cryst. B69 (2013) 249-259).
;
_refine_ls_abs_structure_Flack 0.30(11)
_refine_ls_extinction_coef 0.0042(5)
_refine_ls_extinction_expression Fc^*^=kFc[1+0.001xFc^2^\l^3^/sin(2\q)]^-1/4^
_refine_ls_extinction_method 'SHELXL-2018/3 (Sheldrick 2018)'
_refine_ls_goodness_of_fit_ref 1.059
_refine_ls_hydrogen_treatment constr
_refine_ls_matrix_type full
_refine_ls_number_parameters 278
_refine_ls_number_reflns 4395
_refine_ls_number_restraints 1
_refine_ls_restrained_S_all 1.059
_refine_ls_R_factor_all 0.0258
_refine_ls_R_factor_gt 0.0255
_refine_ls_shift/su_max 0.000
_refine_ls_shift/su_mean 0.000
_refine_ls_structure_factor_coef Fsqd
_refine_ls_weighting_details 'w=1/[\s^2^(Fo^2^)+(0.0352P)^2^+0.1517P] where P=(Fo^2^+2Fc^2^)/3'
_refine_ls_weighting_scheme calc
_refine_ls_wR_factor_gt 0.0660
_refine_ls_wR_factor_ref 0.0662
_reflns_Friedel_coverage 0.808
_reflns_Friedel_fraction_full 0.911
_reflns_Friedel_fraction_max 0.903
_reflns_number_gt 4347
_reflns_number_total 4395
_reflns_threshold_expression 'I > 2\s(I)'
_cod_data_source_file d3ob00286a2.cif
_cod_data_source_block Structure-3b
_cod_depositor_comments
;
The following automatic conversions were performed:

data item '_chemical_melting_point' value '155-156 deg.C' was changed
to '428.6(5)' -- it was converted from degrees Celsius (C) to kelvins
(K), the average value was taken and precision was estimated.

Automatic conversion script
Id: cif_fix_values 7556 2019-12-06 15:28:31Z antanas 

 Adding full bibliography for 7159260--7159267.cif.
;
_cod_original_cell_volume 1098.946(19)
_cod_database_code 7159261
_shelx_shelxl_version_number 2018/3
_chemical_oxdiff_formula 'C28 H30 N2'
_shelx_space_group_comment
;
The symmetry employed for this shelxl refinement is uniquely defined
by the following loop, which should always be used as a source of
symmetry information in preference to the above space-group names.
They are only intended as comments.
;
_shelx_estimated_absorpt_t_max 0.877
_shelx_estimated_absorpt_t_min 0.806
_olex2_refinement_description
;
1. Fixed Uiso
 At 1.2 times of:
  All C(H) groups
 At 1.5 times of:
  All C(H,H,H) groups
2.a Aromatic/amide H refined with riding coordinates:
 C2(H2), C23(H23), C8(H8), C16(H16), C20(H20), C7(H7), C3(H3), C18(H18),
 C25(H25), C27(H27), C19(H19), C26(H26)
2.b Idealised Me refined as rotating group:
 C14(H14A,H14B,H14C), C13(H13A,H13B,H13C), C28(H28A,H28B,H28C), C21(H21A,H21B,
 H21C), C12(H12A,H12B,H12C), C11(H11A,H11B,H11C)
;
_olex2_submission_special_instructions 'No special instructions were received'
_oxdiff_exptl_absorpt_empirical_details
;
Empirical correction (ABSPACK) includes:
- Absorption correction using spherical harmonics
- Frame scaling
;
_oxdiff_exptl_absorpt_empirical_full_max 1.209
_oxdiff_exptl_absorpt_empirical_full_min 0.805

loop_
_space_group_symop_operation_xyz
'x, y, z'
'-x, y+1/2, -z'

loop_
_atom_site_label
_atom_site_type_symbol
_atom_site_fract_x
_atom_site_fract_y
_atom_site_fract_z
_atom_site_U_iso_or_equiv
_atom_site_adp_type
_atom_site_occupancy
_atom_site_site_symmetry_order
_atom_site_calc_flag
_atom_site_refinement_flags_posn
_atom_site_refinement_flags_adp
_atom_site_refinement_flags_occupancy
_atom_site_disorder_assembly
_atom_site_disorder_group
N2 N 0.07503(14) 0.68343(13) 0.97455(9) 0.0222(3) Uani 1 1 d . . . . .
N1 N 0.31781(15) 0.81457(13) 0.90409(10) 0.0246(3) Uani 1 1 d . . . . .
C6 C 0.12931(16) 0.41202(14) 0.73108(10) 0.0175(3) Uani 1 1 d . . . . .
C5 C 0.26263(16) 0.49268(14) 0.77152(10) 0.0179(3) Uani 1 1 d . . . . .
C9 C 0.09134(17) 0.59902(14) 0.88957(11) 0.0193(3) Uani 1 1 d . . . . .
C22 C 0.12922(15) 0.31594(14) 0.64320(11) 0.0190(3) Uani 1 1 d . . . . .
C2 C 0.50003(17) 0.67945(16) 0.82573(11) 0.0232(3) Uani 1 1 d . . . . .
H2 H 0.579376 0.743584 0.838895 0.028 Uiso 1 1 calc R U . . .
C10 C 0.23586(16) 0.59811(14) 0.84096(11) 0.0189(3) Uani 1 1 d . . . . .
C24 C 0.16824(16) 0.26089(16) 0.45924(12) 0.0231(3) Uani 1 1 d . . . . .
C23 C 0.17243(16) 0.34902(15) 0.54316(11) 0.0196(3) Uani 1 1 d . . . . .
H23 H 0.205438 0.433448 0.531975 0.023 Uiso 1 1 calc R U . . .
C8 C -0.03045(17) 0.51631(15) 0.85108(11) 0.0205(3) Uani 1 1 d . . . . .
H8 H -0.127370 0.518826 0.880532 0.025 Uiso 1 1 calc R U . . .
C17 C 0.62231(16) 0.27172(16) 0.55363(12) 0.0241(3) Uani 1 1 d . . . . .
C16 C 0.55966(16) 0.37474(15) 0.60348(11) 0.0213(3) Uani 1 1 d . . . . .
H16 H 0.572252 0.457614 0.576130 0.026 Uiso 1 1 calc R U . . .
C4 C 0.42114(16) 0.47461(14) 0.74497(10) 0.0191(3) Uani 1 1 d . . . . .
C20 C 0.46424(17) 0.23792(16) 0.73393(12) 0.0233(3) Uani 1 1 d . . . . .
H20 H 0.411851 0.225721 0.795338 0.028 Uiso 1 1 calc R U . . .
C15 C 0.47873(15) 0.35947(15) 0.69271(11) 0.0204(3) Uani 1 1 d . . . . .
C7 C -0.01313(16) 0.42873(14) 0.76923(11) 0.0196(3) Uani 1 1 d . . . . .
H7 H -0.102729 0.379204 0.739033 0.023 Uiso 1 1 calc R U . . .
C3 C 0.53399(17) 0.56714(15) 0.77402(12) 0.0228(3) Uani 1 1 d . . . . .
H3 H 0.639052 0.554309 0.758373 0.027 Uiso 1 1 calc R U . . .
C18 C 0.60376(18) 0.15155(16) 0.59595(13) 0.0269(3) Uani 1 1 d . . . . .
H18 H 0.644751 0.079859 0.563181 0.032 Uiso 1 1 calc R U . . .
C25 C 0.11864(17) 0.13786(16) 0.47642(13) 0.0270(3) Uani 1 1 d . . . . .
H25 H 0.115937 0.076444 0.420324 0.032 Uiso 1 1 calc R U . . .
C27 C 0.07705(17) 0.19255(15) 0.65798(12) 0.0230(3) Uani 1 1 d . . . . .
H27 H 0.044318 0.169138 0.724888 0.028 Uiso 1 1 calc R U . . .
C1 C 0.35344(17) 0.69857(14) 0.85786(10) 0.0205(3) Uani 1 1 d . . . . .
C19 C 0.52618(19) 0.13481(16) 0.68542(13) 0.0272(3) Uani 1 1 d . . . . .
H19 H 0.515501 0.052059 0.713578 0.033 Uiso 1 1 calc R U . . .
C26 C 0.07293(18) 0.10416(16) 0.57524(14) 0.0271(3) Uani 1 1 d . . . . .
H26 H 0.038671 0.019987 0.586050 0.033 Uiso 1 1 calc R U . . .
C14 C -0.08464(17) 0.71012(16) 0.99647(12) 0.0269(3) Uani 1 1 d . . . . .
H14A H -0.154863 0.728163 0.927967 0.040 Uiso 1 1 calc R U . . .
H14B H -0.081701 0.783814 1.044699 0.040 Uiso 1 1 calc R U . . .
H14C H -0.125364 0.636436 1.031565 0.040 Uiso 1 1 calc R U . . .
C13 C 0.19164(18) 0.67138(18) 1.07313(12) 0.0279(3) Uani 1 1 d . . . . .
H13A H 0.155553 0.606861 1.120538 0.042 Uiso 1 1 calc R U . . .
H13B H 0.202773 0.752931 1.111282 0.042 Uiso 1 1 calc R U . . .
H13C H 0.295033 0.646229 1.053856 0.042 Uiso 1 1 calc R U . . .
C28 C 0.22105(19) 0.29878(19) 0.35338(12) 0.0307(4) Uani 1 1 d . . . . .
H28A H 0.181957 0.384281 0.333198 0.046 Uiso 1 1 calc R U . . .
H28B H 0.177534 0.238823 0.296253 0.046 Uiso 1 1 calc R U . . .
H28C H 0.337965 0.297837 0.361960 0.046 Uiso 1 1 calc R U . . .
C21 C 0.70717(18) 0.29055(17) 0.45706(12) 0.0292(4) Uani 1 1 d . . . . .
H21A H 0.674564 0.371633 0.422044 0.044 Uiso 1 1 calc R U . . .
H21B H 0.679332 0.221363 0.405017 0.044 Uiso 1 1 calc R U . . .
H21C H 0.822838 0.290905 0.481275 0.044 Uiso 1 1 calc R U . . .
C12 C 0.4501(2) 0.89673(17) 0.94731(14) 0.0325(4) Uani 1 1 d . . . . .
H12A H 0.531099 0.847362 0.994321 0.049 Uiso 1 1 calc R U . . .
H12B H 0.411170 0.965143 0.989612 0.049 Uiso 1 1 calc R U . . .
H12C H 0.497320 0.933104 0.887136 0.049 Uiso 1 1 calc R U . . .
C11 C 0.1830(2) 0.88492(16) 0.84550(14) 0.0329(4) Uani 1 1 d . . . . .
H11A H 0.221486 0.943942 0.794510 0.049 Uiso 1 1 calc R U . . .
H11B H 0.130126 0.932539 0.897444 0.049 Uiso 1 1 calc R U . . .
H11C H 0.106868 0.825517 0.805193 0.049 Uiso 1 1 calc R U . . .

loop_
_atom_site_aniso_label
_atom_site_aniso_U_11
_atom_site_aniso_U_22
_atom_site_aniso_U_33
_atom_site_aniso_U_23
_atom_site_aniso_U_13
_atom_site_aniso_U_12
N2 0.0212(6) 0.0259(7) 0.0195(5) -0.0052(5) 0.0030(4) 0.0029(5)
N1 0.0274(6) 0.0198(7) 0.0264(6) -0.0040(5) 0.0035(5) -0.0028(5)
C6 0.0207(6) 0.0169(7) 0.0146(6) 0.0023(5) 0.0013(5) 0.0003(5)
C5 0.0189(6) 0.0195(7) 0.0152(6) 0.0020(5) 0.0021(5) 0.0007(5)
C9 0.0218(6) 0.0187(7) 0.0169(6) 0.0008(5) 0.0017(5) 0.0032(5)
C22 0.0160(6) 0.0200(7) 0.0202(6) -0.0016(5) 0.0007(5) 0.0009(5)
C2 0.0221(7) 0.0239(8) 0.0229(6) -0.0023(6) 0.0017(5) -0.0056(6)
C10 0.0200(6) 0.0199(7) 0.0164(6) 0.0011(5) 0.0010(5) 0.0004(5)
C24 0.0157(6) 0.0304(8) 0.0226(7) -0.0061(6) 0.0011(5) 0.0016(5)
C23 0.0167(6) 0.0215(7) 0.0201(6) -0.0007(5) 0.0015(5) 0.0005(5)
C8 0.0203(6) 0.0223(8) 0.0193(6) 0.0015(5) 0.0045(5) 0.0016(6)
C17 0.0158(6) 0.0324(9) 0.0237(7) -0.0040(6) 0.0022(5) 0.0015(6)
C16 0.0176(6) 0.0227(8) 0.0230(6) -0.0008(6) 0.0014(5) 0.0012(5)
C4 0.0195(7) 0.0201(7) 0.0176(6) 0.0008(5) 0.0022(5) 0.0013(5)
C20 0.0214(7) 0.0269(8) 0.0211(7) 0.0013(6) 0.0017(5) 0.0009(6)
C15 0.0150(6) 0.0238(8) 0.0210(6) -0.0021(6) -0.0011(5) 0.0017(5)
C7 0.0199(6) 0.0200(7) 0.0184(6) 0.0025(5) 0.0018(5) -0.0025(5)
C3 0.0180(6) 0.0263(8) 0.0240(7) -0.0010(6) 0.0030(5) 0.0002(6)
C18 0.0235(7) 0.0267(8) 0.0302(8) -0.0059(6) 0.0035(6) 0.0047(6)
C25 0.0223(7) 0.0281(9) 0.0299(7) -0.0133(6) 0.0012(6) 0.0009(6)
C27 0.0223(7) 0.0223(8) 0.0242(6) -0.0002(6) 0.0032(5) -0.0016(6)
C1 0.0239(7) 0.0209(8) 0.0161(6) -0.0015(5) 0.0014(5) -0.0008(6)
C19 0.0270(7) 0.0225(8) 0.0311(8) 0.0008(6) 0.0016(6) 0.0041(6)
C26 0.0235(7) 0.0208(8) 0.0364(8) -0.0050(6) 0.0024(6) -0.0034(6)
C14 0.0233(7) 0.0300(9) 0.0283(8) -0.0071(6) 0.0070(6) 0.0009(6)
C13 0.0275(7) 0.0353(9) 0.0204(7) -0.0055(6) 0.0020(5) 0.0035(6)
C28 0.0272(7) 0.0437(11) 0.0219(7) -0.0078(7) 0.0055(6) 0.0026(7)
C21 0.0242(7) 0.0366(10) 0.0279(7) -0.0046(7) 0.0080(6) 0.0019(7)
C12 0.0381(9) 0.0283(9) 0.0321(8) -0.0106(7) 0.0083(7) -0.0107(7)
C11 0.0389(9) 0.0231(9) 0.0362(9) -0.0012(7) 0.0045(7) 0.0041(7)

loop_
_atom_type_symbol
_atom_type_description
_atom_type_scat_dispersion_real
_atom_type_scat_dispersion_imag
_atom_type_scat_source
C C 0.0181 0.0091 'International Tables Vol C Tables 4.2.6.8 and 6.1.1.4'
H H 0.0000 0.0000 'International Tables Vol C Tables 4.2.6.8 and 6.1.1.4'
N N 0.0311 0.0180 'International Tables Vol C Tables 4.2.6.8 and 6.1.1.4'

loop_
_exptl_crystal_face_index_h
_exptl_crystal_face_index_k
_exptl_crystal_face_index_l
_exptl_crystal_face_perp_dist
0 -2 -8 0.1464
3 1 -7 0.1369
-3 -1 7 0.1322
4 1 -6 0.1290
-4 1 6 0.1539
5 0 -4 0.1228
-5 1 4 0.1572
-5 -2 -1 0.1431
5 -1 3 0.1302
-2 6 1 0.1767
1 -6 2 0.1893
1 0 -8 0.1259
1 1 -8 0.1311
-1 0 8 0.1316
-5 -2 4 0.1387
5 1 -4 0.1282
5 0 1 0.1203
-5 0 -1 0.1552
-4 -2 -3 0.1406
5 1 3 0.1237
-5 0 -3 0.1476
-1 -5 -5 0.1686
-1 -3 -7 0.1440
-2 0 -7 0.1486
-4 -5 0 0.1080
-5 2 1 0.1670
3 0 6 0.0984

loop_
_geom_angle_atom_site_label_1
_geom_angle_atom_site_label_2
_geom_angle_atom_site_label_3
_geom_angle
_geom_angle_site_symmetry_1
_geom_angle_site_symmetry_3
_geom_angle_publ_flag
C9 N2 C14 117.91(12) . . ?
C9 N2 C13 116.45(12) . . ?
C14 N2 C13 112.97(11) . . ?
C1 N1 C12 117.95(13) . . ?
C1 N1 C11 116.07(12) . . ?
C12 N1 C11 112.43(14) . . ?
C5 C6 C22 124.67(12) . . ?
C7 C6 C5 119.10(13) . . ?
C7 C6 C22 116.06(12) . . ?
C6 C5 C10 118.37(12) . . ?
C6 C5 C4 123.28(13) . . ?
C4 C5 C10 118.35(12) . . ?
N2 C9 C10 120.44(12) . . ?
C8 C9 N2 120.44(12) . . ?
C8 C9 C10 119.12(13) . . ?
C23 C22 C6 120.94(13) . . ?
C23 C22 C27 118.88(13) . . ?
C27 C22 C6 120.09(12) . . ?
C3 C2 H2 119.5 . . ?
C1 C2 H2 119.5 . . ?
C1 C2 C3 121.08(13) . . ?
C9 C10 C5 118.38(12) . . ?
C9 C10 C1 122.84(13) . . ?
C1 C10 C5 118.77(12) . . ?
C23 C24 C28 120.04(15) . . ?
C25 C24 C23 118.70(14) . . ?
C25 C24 C28 121.24(14) . . ?
C22 C23 H23 119.3 . . ?
C24 C23 C22 121.45(14) . . ?
C24 C23 H23 119.3 . . ?
C9 C8 H8 119.6 . . ?
C9 C8 C7 120.87(13) . . ?
C7 C8 H8 119.6 . . ?
C16 C17 C21 120.88(14) . . ?
C18 C17 C16 117.91(13) . . ?
C18 C17 C21 121.21(14) . . ?
C17 C16 H16 119.0 . . ?
C17 C16 C15 121.92(14) . . ?
C15 C16 H16 119.0 . . ?
C5 C4 C15 125.76(13) . . ?
C3 C4 C5 118.67(13) . . ?
C3 C4 C15 115.50(12) . . ?
C15 C20 H20 120.0 . . ?
C19 C20 H20 120.0 . . ?
C19 C20 C15 120.06(13) . . ?
C16 C15 C4 118.94(13) . . ?
C20 C15 C16 118.63(13) . . ?
C20 C15 C4 122.29(12) . . ?
C6 C7 C8 122.16(13) . . ?
C6 C7 H7 118.9 . . ?
C8 C7 H7 118.9 . . ?
C2 C3 H3 118.7 . . ?
C4 C3 C2 122.53(13) . . ?
C4 C3 H3 118.7 . . ?
C17 C18 H18 119.5 . . ?
C19 C18 C17 120.97(14) . . ?
C19 C18 H18 119.5 . . ?
C24 C25 H25 119.8 . . ?
C24 C25 C26 120.42(14) . . ?
C26 C25 H25 119.8 . . ?
C22 C27 H27 119.9 . . ?
C26 C27 C22 120.11(14) . . ?
C26 C27 H27 119.9 . . ?
N1 C1 C10 120.70(12) . . ?
C2 C1 N1 120.46(13) . . ?
C2 C1 C10 118.83(13) . . ?
C20 C19 C18 120.49(15) . . ?
C20 C19 H19 119.8 . . ?
C18 C19 H19 119.8 . . ?
C25 C26 H26 119.8 . . ?
C27 C26 C25 120.43(15) . . ?
C27 C26 H26 119.8 . . ?
N2 C14 H14A 109.5 . . ?
N2 C14 H14B 109.5 . . ?
N2 C14 H14C 109.5 . . ?
H14A C14 H14B 109.5 . . ?
H14A C14 H14C 109.5 . . ?
H14B C14 H14C 109.5 . . ?
N2 C13 H13A 109.5 . . ?
N2 C13 H13B 109.5 . . ?
N2 C13 H13C 109.5 . . ?
H13A C13 H13B 109.5 . . ?
H13A C13 H13C 109.5 . . ?
H13B C13 H13C 109.5 . . ?
C24 C28 H28A 109.5 . . ?
C24 C28 H28B 109.5 . . ?
C24 C28 H28C 109.5 . . ?
H28A C28 H28B 109.5 . . ?
H28A C28 H28C 109.5 . . ?
H28B C28 H28C 109.5 . . ?
C17 C21 H21A 109.5 . . ?
C17 C21 H21B 109.5 . . ?
C17 C21 H21C 109.5 . . ?
H21A C21 H21B 109.5 . . ?
H21A C21 H21C 109.5 . . ?
H21B C21 H21C 109.5 . . ?
N1 C12 H12A 109.5 . . ?
N1 C12 H12B 109.5 . . ?
N1 C12 H12C 109.5 . . ?
H12A C12 H12B 109.5 . . ?
H12A C12 H12C 109.5 . . ?
H12B C12 H12C 109.5 . . ?
N1 C11 H11A 109.5 . . ?
N1 C11 H11B 109.5 . . ?
N1 C11 H11C 109.5 . . ?
H11A C11 H11B 109.5 . . ?
H11A C11 H11C 109.5 . . ?
H11B C11 H11C 109.5 . . ?

loop_
_geom_bond_atom_site_label_1
_geom_bond_atom_site_label_2
_geom_bond_distance
_geom_bond_site_symmetry_2
_geom_bond_publ_flag
N2 C9 1.4054(18) . ?
N2 C14 1.4486(18) . ?
N2 C13 1.4572(18) . ?
N1 C1 1.4045(19) . ?
N1 C12 1.453(2) . ?
N1 C11 1.459(2) . ?
C6 C5 1.4414(19) . ?
C6 C22 1.4909(19) . ?
C6 C7 1.3750(18) . ?
C5 C10 1.4475(19) . ?
C5 C4 1.4446(18) . ?
C9 C10 1.4474(19) . ?
C9 C8 1.380(2) . ?
C22 C23 1.3951(19) . ?
C22 C27 1.396(2) . ?
C2 H2 0.9500 . ?
C2 C3 1.399(2) . ?
C2 C1 1.377(2) . ?
C10 C1 1.447(2) . ?
C24 C23 1.395(2) . ?
C24 C25 1.391(2) . ?
C24 C28 1.509(2) . ?
C23 H23 0.9500 . ?
C8 H8 0.9500 . ?
C8 C7 1.399(2) . ?
C17 C16 1.396(2) . ?
C17 C18 1.391(2) . ?
C17 C21 1.506(2) . ?
C16 H16 0.9500 . ?
C16 C15 1.4016(19) . ?
C4 C15 1.495(2) . ?
C4 C3 1.375(2) . ?
C20 H20 0.9500 . ?
C20 C15 1.393(2) . ?
C20 C19 1.386(2) . ?
C7 H7 0.9500 . ?
C3 H3 0.9500 . ?
C18 H18 0.9500 . ?
C18 C19 1.389(2) . ?
C25 H25 0.9500 . ?
C25 C26 1.391(2) . ?
C27 H27 0.9500 . ?
C27 C26 1.385(2) . ?
C19 H19 0.9500 . ?
C26 H26 0.9500 . ?
C14 H14A 0.9800 . ?
C14 H14B 0.9800 . ?
C14 H14C 0.9800 . ?
C13 H13A 0.9800 . ?
C13 H13B 0.9800 . ?
C13 H13C 0.9800 . ?
C28 H28A 0.9800 . ?
C28 H28B 0.9800 . ?
C28 H28C 0.9800 . ?
C21 H21A 0.9800 . ?
C21 H21B 0.9800 . ?
C21 H21C 0.9800 . ?
C12 H12A 0.9800 . ?
C12 H12B 0.9800 . ?
C12 H12C 0.9800 . ?
C11 H11A 0.9800 . ?
C11 H11B 0.9800 . ?
C11 H11C 0.9800 . ?

loop_
_geom_torsion_atom_site_label_1
_geom_torsion_atom_site_label_2
_geom_torsion_atom_site_label_3
_geom_torsion_atom_site_label_4
_geom_torsion
_geom_torsion_site_symmetry_1
_geom_torsion_site_symmetry_2
_geom_torsion_site_symmetry_3
_geom_torsion_site_symmetry_4
_geom_torsion_publ_flag
N2 C9 C10 C5 166.55(12) . . . . ?
N2 C9 C10 C1 -14.2(2) . . . . ?
N2 C9 C8 C7 -177.65(13) . . . . ?
C6 C5 C10 C9 15.97(18) . . . . ?
C6 C5 C10 C1 -163.34(12) . . . . ?
C6 C5 C4 C15 -13.0(2) . . . . ?
C6 C5 C4 C3 170.36(13) . . . . ?
C6 C22 C23 C24 -178.07(12) . . . . ?
C6 C22 C27 C26 178.28(13) . . . . ?
C5 C6 C22 C23 -52.64(19) . . . . ?
C5 C6 C22 C27 130.93(14) . . . . ?
C5 C6 C7 C8 -4.0(2) . . . . ?
C5 C10 C1 N1 166.03(12) . . . . ?
C5 C10 C1 C2 -12.65(19) . . . . ?
C5 C4 C15 C16 131.36(14) . . . . ?
C5 C4 C15 C20 -53.00(19) . . . . ?
C5 C4 C3 C2 -1.7(2) . . . . ?
C9 C10 C1 N1 -13.3(2) . . . . ?
C9 C10 C1 C2 168.07(13) . . . . ?
C9 C8 C7 C6 6.6(2) . . . . ?
C22 C6 C5 C10 167.84(13) . . . . ?
C22 C6 C5 C4 -11.3(2) . . . . ?
C22 C6 C7 C8 -179.59(13) . . . . ?
C22 C27 C26 C25 -0.8(2) . . . . ?
C10 C5 C4 C15 167.88(13) . . . . ?
C10 C5 C4 C3 -8.74(19) . . . . ?
C10 C9 C8 C7 2.6(2) . . . . ?
C24 C25 C26 C27 -0.3(2) . . . . ?
C23 C22 C27 C26 1.8(2) . . . . ?
C23 C24 C25 C26 0.5(2) . . . . ?
C8 C9 C10 C5 -13.72(19) . . . . ?
C8 C9 C10 C1 165.56(13) . . . . ?
C17 C16 C15 C4 177.35(13) . . . . ?
C17 C16 C15 C20 1.5(2) . . . . ?
C17 C18 C19 C20 0.6(2) . . . . ?
C16 C17 C18 C19 -0.4(2) . . . . ?
C4 C5 C10 C9 -164.88(12) . . . . ?
C4 C5 C10 C1 15.80(18) . . . . ?
C15 C4 C3 C2 -178.66(13) . . . . ?
C15 C20 C19 C18 0.3(2) . . . . ?
C7 C6 C5 C10 -7.31(19) . . . . ?
C7 C6 C5 C4 173.59(13) . . . . ?
C7 C6 C22 C23 122.64(14) . . . . ?
C7 C6 C22 C27 -53.80(18) . . . . ?
C3 C2 C1 N1 -176.38(14) . . . . ?
C3 C2 C1 C10 2.3(2) . . . . ?
C3 C4 C15 C16 -51.93(17) . . . . ?
C3 C4 C15 C20 123.72(15) . . . . ?
C18 C17 C16 C15 -0.7(2) . . . . ?
C25 C24 C23 C22 0.4(2) . . . . ?
C27 C22 C23 C24 -1.6(2) . . . . ?
C1 C2 C3 C4 5.1(2) . . . . ?
C19 C20 C15 C16 -1.4(2) . . . . ?
C19 C20 C15 C4 -177.01(13) . . . . ?
C14 N2 C9 C10 160.49(13) . . . . ?
C14 N2 C9 C8 -19.2(2) . . . . ?
C13 N2 C9 C10 -60.34(19) . . . . ?
C13 N2 C9 C8 119.94(15) . . . . ?
C28 C24 C23 C22 -177.96(12) . . . . ?
C28 C24 C25 C26 178.91(13) . . . . ?
C21 C17 C16 C15 179.31(13) . . . . ?
C21 C17 C18 C19 179.63(14) . . . . ?
C12 N1 C1 C2 -18.5(2) . . . . ?
C12 N1 C1 C10 162.81(13) . . . . ?
C11 N1 C1 C2 119.23(15) . . . . ?
C11 N1 C1 C10 -59.43(18) . . . . ?

loop_
_exptl_oxdiff_crystal_face_indexfrac_h
_exptl_oxdiff_crystal_face_indexfrac_k
_exptl_oxdiff_crystal_face_indexfrac_l
_exptl_oxdiff_crystal_face_x
_exptl_oxdiff_crystal_face_y
_exptl_oxdiff_crystal_face_z
0.4544 -2.2080 -7.6306 0.5616 0.7345 0.3808
2.8161 1.4925 -7.2713 0.0252 0.9995 0.0187
-2.9922 -0.8304 7.3065 -0.0249 -0.9924 -0.1203
4.2337 1.0845 -5.8972 -0.2818 0.9472 0.1530
-4.4227 0.6388 5.6900 0.2620 -0.8787 -0.3990
5.1714 -0.1241 -3.8889 -0.5291 0.7670 0.3629
-5.1574 0.6903 3.8250 0.5103 -0.7395 -0.4391
-5.1315 -1.6627 -0.9621 0.9397 -0.3316 -0.0839
4.7430 -0.8120 2.8554 -0.9224 0.0225 0.3856
-1.9507 6.3912 0.8134 0.0091 0.0018 -1.0000
1.4094 -6.3967 1.6487 -0.1013 -0.2928 0.9508
1.4863 0.3348 -8.0131 0.3315 0.9382 0.0996
1.3201 0.9196 -7.9744 0.3330 0.9429 0.0091
-1.4793 -0.3602 8.0128 -0.3316 -0.9385 -0.0957
-4.8188 -2.3026 3.8521 0.5671 -0.8236 -0.0091
5.1018 0.9190 -3.9423 -0.5533 0.8044 0.2164
5.3252 0.3465 0.7531 -0.9058 0.3205 0.2772
-5.3443 0.3587 -0.6316 0.8736 -0.3093 -0.3756
-4.3591 -1.7393 -3.4395 0.9996 -0.0253 -0.0091
4.6315 0.5269 3.2137 -0.9808 0.0252 0.1932
-4.6535 -0.3800 -3.1792 0.9763 -0.0251 -0.2149
-1.3018 -5.0021 -4.8172 0.7398 0.2212 0.6354
-1.0203 -2.8653 -6.8664 0.7633 0.5265 0.3743
-2.0365 0.0441 -6.9542 0.8207 0.5649 -0.0858
-3.9000 -4.7964 0.2372 0.7766 -0.4759 0.4128
-5.3559 1.5477 1.0003 0.7132 -0.4349 -0.5498
2.6518 -0.3161 6.3835 -0.8662 -0.4717 0.1648
